data_7131730
loop_
_publ_author_name
'Barker, Jordan'
'Davison, Nathan'
'Waddell, Paul G.'
'Lu, Erli'

_publ_section_title
;
 Monomeric lithium and sodium silylbenzyl complexes: syntheses,
 structures, and C&#xe001;O bond olefination.
;
_journal_issue 52
_journal_name_full 'Chemical communications (Cambridge, England)'
_journal_page_first 8083
_journal_page_last 8086
_journal_paper_doi 10.1039/d3cc01376f
_journal_volume 59
_journal_year 2023
_chemical_formula_moiety 'C22 H45 N4 Na Si'
_chemical_formula_sum 'C22 H45 N4 Na Si'
_chemical_formula_weight 416.70
_space_group_crystal_system monoclinic
_space_group_IT_number 14
_space_group_name_Hall '-P 2ybc'
_space_group_name_H-M_alt 'P 1 21/c 1'
_atom_sites_solution_hydrogens geom
_atom_sites_solution_primary dual
_audit_creation_date 2023-03-13
_audit_creation_method
;
Olex2 1.5-ac5-023
(compiled 2022.04.12 svn.rca3783a0 for Rigaku Oxford Diffraction, GUI svn.r6498)
;
_audit_update_record
;
2023-03-20 deposited with the CCDC.	2023-05-25 downloaded from the CCDC.
;
_cell_angle_alpha 90
_cell_angle_beta 102.389(4)
_cell_angle_gamma 90
_cell_formula_units_Z 4
_cell_length_a 14.0881(6)
_cell_length_b 9.6060(4)
_cell_length_c 20.0799(8)
_cell_measurement_reflns_used 9889
_cell_measurement_temperature 150.0(2)
_cell_measurement_theta_max 78.2940
_cell_measurement_theta_min 3.1950
_cell_volume 2654.14(19)
_computing_cell_refinement 'CrysAlisPro 1.171.42.73a (Rigaku OD, 2022)'
_computing_data_collection 'CrysAlisPro 1.171.42.73a (Rigaku OD, 2022)'
_computing_data_reduction 'CrysAlisPro 1.171.42.73a (Rigaku OD, 2022)'
_computing_molecular_graphics 'Olex2 1.5-ac5-023 (Dolomanov et al., 2009)'
_computing_publication_material 'Olex2 1.5-ac5-023 (Dolomanov et al., 2009)'
_computing_structure_refinement 'SHELXL 2019/1 (Sheldrick, 2015)'
_computing_structure_solution 'SHELXT 2018/2 (Sheldrick, 2018)'
_diffrn_ambient_environment N~2~
_diffrn_ambient_temperature 150.0(2)
_diffrn_detector 'Hybrid Pixel Array Detector'
_diffrn_detector_area_resol_mean 10.0000
_diffrn_detector_type 'HyPix-Arc 100'
_diffrn_measured_fraction_theta_full 0.999
_diffrn_measured_fraction_theta_max 0.919
_diffrn_measurement_details
;
List of Runs (angles in degrees, time in seconds):

  # Type    Start    End  Width  t~exp~   \w     \q     \k     \f   Frames
#--------------------------------------------------------------------------
  1  \w     56.00  81.00   0.50    5.04    --   49.01  40.00 -75.00   50
  2  \w    -30.00  10.00   0.50    5.04    --   49.01 -40.00 130.00   80
  3  \w   -123.00 -48.00   0.50    5.04    --  -49.76 -40.00 130.00  150
  4  \w    -22.00  29.00   0.50    5.04    --  -49.76  40.00 -75.00  102
  5  \w   -168.00 -75.00   0.50    5.04    --  -92.01 -40.00 130.00  186
  6  \w    -45.00 -14.00   0.50    5.04    --  -92.01  40.00 -75.00   62
  7  \w    103.00 128.00   0.50    5.04    --   96.11  40.00 -75.00   50
  8  \w     18.00  43.00   0.50    5.04    --   96.11 -40.00 130.00   50
  9  \w    135.00 160.00   0.50    5.04    --  108.00  40.00 -75.00   50
 10  \w    -30.00  21.00   0.50    5.04    --   49.01 -19.00 -30.00  102
 11  \w   -128.00 -68.00   0.50    5.04    --  -92.01 -77.00  30.00  120
 12  \w    -51.00 -21.00   0.50    5.04    --  -92.01  45.00  30.00   60
 13  \w    -51.00 -16.00   0.50    5.04    --  -92.01  45.00  90.00   70
 14  \w    -47.00 -16.00   0.50    5.04    --  -92.01  45.00-120.00   62
 15  \w    -46.00 -14.00   0.50    5.04    --  -92.01  45.00 120.00   64
 16  \w     58.00 105.00   0.50    5.04    --   96.11 -77.00 -60.00   94
 17  \w     28.00  54.00   0.50    5.04    --   96.11 -77.00 -60.00   52
 18  \w     24.00  49.00   0.50    5.04    --   96.11 -45.00 150.00   50
 19  \w     22.00  50.00   0.50    5.04    --   96.11 -45.00-180.00   56
 20  \w     79.00 132.00   0.50    5.04    --   96.11 125.00-180.00  106
 21  \w     25.00  50.00   0.50    5.04    --   96.11 -45.00 -60.00   50
 22  \w     40.00  71.00   0.50    5.04    --  108.00 -61.00 120.00   62
 23  \w     34.00  67.00   0.50    5.04    --  108.00 -61.00 -30.00   66
 24  \w     48.00  96.00   0.50    5.04    --  108.00 -95.00-150.00   96
;
_diffrn_measurement_device 'four-circle diffractometer'
_diffrn_measurement_device_type 'XtaLAB Synergy, Single source at home/near, HyPix-Arc 100'
_diffrn_measurement_method '\w scans'
_diffrn_orient_matrix_type 'CrysAlisPro convention (1999,Acta A55,543-557)'
_diffrn_orient_matrix_UB_11 0.0659158000
_diffrn_orient_matrix_UB_12 -0.0709509000
_diffrn_orient_matrix_UB_13 -0.0420078000
_diffrn_orient_matrix_UB_21 0.0736190000
_diffrn_orient_matrix_UB_22 -0.0357049000
_diffrn_orient_matrix_UB_23 0.0663019000
_diffrn_orient_matrix_UB_31 -0.0525700000
_diffrn_orient_matrix_UB_32 -0.1392614000
_diffrn_orient_matrix_UB_33 0.0043527000
_diffrn_radiation_monochromator graphite
_diffrn_radiation_probe x-ray
_diffrn_radiation_type CuK\a
_diffrn_radiation_wavelength 1.54184
_diffrn_reflns_av_R_equivalents 0.0232
_diffrn_reflns_av_unetI/netI 0.0236
_diffrn_reflns_Laue_measured_fraction_full 0.999
_diffrn_reflns_Laue_measured_fraction_max 0.919
_diffrn_reflns_limit_h_max 17
_diffrn_reflns_limit_h_min -17
_diffrn_reflns_limit_k_max 11
_diffrn_reflns_limit_k_min -11
_diffrn_reflns_limit_l_max 24
_diffrn_reflns_limit_l_min -24
_diffrn_reflns_number 18205
_diffrn_reflns_point_group_measured_fraction_full 0.999
_diffrn_reflns_point_group_measured_fraction_max 0.919
_diffrn_reflns_theta_full 67.684
_diffrn_reflns_theta_max 78.352
_diffrn_reflns_theta_min 3.212
_diffrn_source 'fine-focus sealed X-ray tube'
_diffrn_source_type 'Enhance (Cu) X-ray Source'
_exptl_absorpt_coefficient_mu 1.026
_exptl_absorpt_correction_T_max 1.00000
_exptl_absorpt_correction_T_min 0.70624
_exptl_absorpt_correction_type multi-scan
_exptl_absorpt_process_details
;
CrysAlisPro 1.171.42.73a (Rigaku Oxford Diffraction, 2022)
Empirical absorption correction using spherical harmonics,
implemented in SCALE3 ABSPACK scaling algorithm.
;
_exptl_crystal_colour orange
_exptl_crystal_colour_primary orange
_exptl_crystal_density_diffrn 1.043
_exptl_crystal_description irregular
_exptl_crystal_F_000 920
_exptl_crystal_size_max 0.19
_exptl_crystal_size_mid 0.13
_exptl_crystal_size_min 0.11
_refine_diff_density_max 0.325
_refine_diff_density_min -0.193
_refine_diff_density_rms 0.042
_refine_ls_extinction_coef 0.00049(11)
_refine_ls_extinction_expression Fc^*^=kFc[1+0.001xFc^2^\l^3^/sin(2\q)]^-1/4^
_refine_ls_extinction_method 'SHELXL-2019/1 (Sheldrick 2019)'
_refine_ls_goodness_of_fit_ref 1.034
_refine_ls_hydrogen_treatment constr
_refine_ls_matrix_type full
_refine_ls_number_parameters 263
_refine_ls_number_reflns 5237
_refine_ls_number_restraints 0
_refine_ls_restrained_S_all 1.034
_refine_ls_R_factor_all 0.0428
_refine_ls_R_factor_gt 0.0373
_refine_ls_shift/su_max 0.001
_refine_ls_shift/su_mean 0.000
_refine_ls_structure_factor_coef Fsqd
_refine_ls_weighting_details 'w=1/[\s^2^(Fo^2^)+(0.0506P)^2^+0.8497P] where P=(Fo^2^+2Fc^2^)/3'
_refine_ls_weighting_scheme calc
_refine_ls_wR_factor_gt 0.0996
_refine_ls_wR_factor_ref 0.1029
_reflns_Friedel_coverage 0.000
_reflns_number_gt 4605
_reflns_number_total 5237
_reflns_threshold_expression 'I > 2\s(I)'
_cod_data_source_file d3cc01376f2.cif
_cod_data_source_block elu230010
_cod_depositor_comments 'Adding full bibliography for 7131729--7131730.cif.'
_cod_database_code 7131730
_chemical_oxdiff_formula 'C22 H45 Na1 N4 Si1'
_shelx_space_group_comment
;
The symmetry employed for this shelxl refinement is uniquely defined
by the following loop, which should always be used as a source of
symmetry information in preference to the above space-group names.
They are only intended as comments.
;
_diffrn_oxdiff_digest_frames
;
01a1f7000f6cc42f0641a2d8f29b338dbf01890695d
;
_olex2_refinement_description
;
1. Fixed Uiso
 At 1.2 times of:
  All C(H) groups, All C(H,H) groups
 At 1.5 times of:
  All C(H,H,H) groups
2.a Secondary CH2 refined with riding coordinates:
 C1(H1A,H1B), C2(H2A,H2B), C3(H3A,H3B), C4(H4A,H4B), C5(H5A,H5B), C6(H6A,H6B)
2.b Aromatic/amide H refined with riding coordinates:
 C14(H14), C15(H15), C16(H16), C17(H17), C18(H18), C19(H19)
2.c Idealised Me refined as rotating group:
 C7(H7A,H7B,H7C), C8(H8A,H8B,H8C), C9(H9A,H9B,H9C), C10(H10A,H10B,H10C),
 C11(H11A,H11B,H11C), C12(H12A,H12B,H12C), C20(H20A,H20B,H20C), C21(H21A,H21B,
 H21C), C22(H22A,H22B,H22C)
;
_shelx_shelxl_version_number 2019/1
_olex2_submission_special_instructions 'No special instructions were received'
_oxdiff_exptl_absorpt_empirical_details
;
Empirical correction (ABSPACK) includes:
- Absorption correction using spherical harmonics
- Frame scaling
;
_oxdiff_exptl_absorpt_empirical_full_max 1.400
_oxdiff_exptl_absorpt_empirical_full_min 0.577

loop_
_space_group_symop_operation_xyz
'x, y, z'
'-x, y+1/2, -z+1/2'
'-x, -y, -z'
'x, -y-1/2, z-1/2'

loop_
_atom_site_label
_atom_site_type_symbol
_atom_site_fract_x
_atom_site_fract_y
_atom_site_fract_z
_atom_site_U_iso_or_equiv
_atom_site_adp_type
_atom_site_occupancy
_atom_site_site_symmetry_order
_atom_site_calc_flag
_atom_site_refinement_flags_posn
_atom_site_refinement_flags_adp
_atom_site_refinement_flags_occupancy
_atom_site_disorder_assembly
_atom_site_disorder_group
Si1 Si 0.84868(3) 0.74113(4) 0.52768(2) 0.03352(12) Uani 1 1 d . . . . .
Na1 Na 0.70704(4) 0.35473(5) 0.70015(2) 0.02773(13) Uani 1 1 d . . . . .
N1 N 0.57152(8) 0.24686(12) 0.60619(6) 0.0321(3) Uani 1 1 d . . . . .
N2 N 0.69341(9) 0.28328(12) 0.82178(6) 0.0325(3) Uani 1 1 d . . . . .
N3 N 0.86845(8) 0.28983(12) 0.67844(6) 0.0339(3) Uani 1 1 d . . . . .
N003 N 0.71959(8) 0.09065(11) 0.70903(6) 0.0312(2) Uani 1 1 d . . . . .
C1 C 0.62940(11) 0.02716(14) 0.66987(8) 0.0377(3) Uani 1 1 d . . . . .
H1A H 0.578736 0.032264 0.697166 0.045 Uiso 1 1 calc R U . . .
H1B H 0.641554 -0.072394 0.662057 0.045 Uiso 1 1 calc R U . . .
C2 C 0.59180(11) 0.09761(15) 0.60147(7) 0.0395(3) Uani 1 1 d . . . . .
H2A H 0.640434 0.085492 0.572918 0.047 Uiso 1 1 calc R U . . .
H2B H 0.531418 0.050172 0.578107 0.047 Uiso 1 1 calc R U . . .
C3 C 0.73414(11) 0.04889(14) 0.78139(7) 0.0381(3) Uani 1 1 d . . . . .
H3A H 0.803588 0.060261 0.803509 0.046 Uiso 1 1 calc R U . . .
H3B H 0.717547 -0.050869 0.783797 0.046 Uiso 1 1 calc R U . . .
C4 C 0.67294(11) 0.13332(15) 0.82029(7) 0.0379(3) Uani 1 1 d . . . . .
H4A H 0.603448 0.118468 0.799211 0.045 Uiso 1 1 calc R U . . .
H4B H 0.684305 0.098426 0.867729 0.045 Uiso 1 1 calc R U . . .
C5 C 0.80357(11) 0.04726(14) 0.68086(8) 0.0377(3) Uani 1 1 d . . . . .
H5A H 0.783312 0.042486 0.630561 0.045 Uiso 1 1 calc R U . . .
H5B H 0.823856 -0.047328 0.697703 0.045 Uiso 1 1 calc R U . . .
C6 C 0.88988(10) 0.14492(15) 0.69982(8) 0.0392(3) Uani 1 1 d . . . . .
H6A H 0.913779 0.142711 0.749909 0.047 Uiso 1 1 calc R U . . .
H6B H 0.942805 0.110215 0.678801 0.047 Uiso 1 1 calc R U . . .
C7 C 0.55269(13) 0.30754(19) 0.53754(8) 0.0488(4) Uani 1 1 d . . . . .
H7A H 0.535931 0.406141 0.540003 0.073 Uiso 1 1 calc R U . . .
H7B H 0.498584 0.258177 0.508182 0.073 Uiso 1 1 calc R U . . .
H7C H 0.610972 0.298807 0.518574 0.073 Uiso 1 1 calc R U . . .
C8 C 0.48703(11) 0.26933(17) 0.63642(9) 0.0449(4) Uani 1 1 d . . . . .
H8A H 0.501145 0.234418 0.683367 0.067 Uiso 1 1 calc R U . . .
H8B H 0.430897 0.219521 0.609676 0.067 Uiso 1 1 calc R U . . .
H8C H 0.472479 0.369085 0.636443 0.067 Uiso 1 1 calc R U . . .
C9 C 0.61995(12) 0.35533(16) 0.85090(8) 0.0413(3) Uani 1 1 d . . . . .
H9A H 0.632942 0.455633 0.852425 0.062 Uiso 1 1 calc R U . . .
H9B H 0.622528 0.320920 0.897200 0.062 Uiso 1 1 calc R U . . .
H9C H 0.555305 0.337570 0.822534 0.062 Uiso 1 1 calc R U . . .
C10 C 0.78986(12) 0.31273(18) 0.86371(8) 0.0463(4) Uani 1 1 d . . . . .
H10A H 0.839441 0.267183 0.843731 0.069 Uiso 1 1 calc R U . . .
H10B H 0.793699 0.277215 0.909964 0.069 Uiso 1 1 calc R U . . .
H10C H 0.801001 0.413493 0.865494 0.069 Uiso 1 1 calc R U . . .
C11 C 0.95221(11) 0.37719(17) 0.70700(11) 0.0520(4) Uani 1 1 d . . . . .
H11A H 0.938476 0.473650 0.692125 0.078 Uiso 1 1 calc R U . . .
H11B H 1.009245 0.343700 0.691145 0.078 Uiso 1 1 calc R U . . .
H11C H 0.965080 0.372819 0.756897 0.078 Uiso 1 1 calc R U . . .
C12 C 0.84591(13) 0.30375(18) 0.60402(9) 0.0486(4) Uani 1 1 d . . . . .
H12A H 0.900332 0.268015 0.585781 0.073 Uiso 1 1 calc R U . . .
H12B H 0.835230 0.402102 0.591696 0.073 Uiso 1 1 calc R U . . .
H12C H 0.787085 0.250451 0.584822 0.073 Uiso 1 1 calc R U . . .
C13 C 0.77913(10) 0.67058(13) 0.64927(7) 0.0299(3) Uani 1 1 d . . . . .
C14 C 0.68172(10) 0.64492(14) 0.61320(7) 0.0337(3) Uani 1 1 d . . . . .
H14 H 0.668033 0.645043 0.564768 0.040 Uiso 1 1 calc R U . . .
C15 C 0.60720(11) 0.62012(14) 0.64578(8) 0.0359(3) Uani 1 1 d . . . . .
H15 H 0.543475 0.606367 0.619216 0.043 Uiso 1 1 calc R U . . .
C16 C 0.62209(11) 0.61443(15) 0.71687(8) 0.0371(3) Uani 1 1 d . . . . .
H16 H 0.569882 0.596431 0.738746 0.044 Uiso 1 1 calc R U . . .
C17 C 0.71608(11) 0.63607(14) 0.75444(7) 0.0364(3) Uani 1 1 d . . . . .
H17 H 0.728144 0.633559 0.802821 0.044 Uiso 1 1 calc R U . . .
C18 C 0.79222(11) 0.66116(14) 0.72259(7) 0.0344(3) Uani 1 1 d . . . . .
H18 H 0.855678 0.672669 0.749955 0.041 Uiso 1 1 calc R U . . .
C19 C 0.85544(10) 0.70417(14) 0.61722(7) 0.0327(3) Uani 1 1 d . . . . .
H19 H 0.918439 0.708041 0.645969 0.039 Uiso 1 1 calc R U . . .
C20 C 0.76324(13) 0.88878(19) 0.49390(8) 0.0489(4) Uani 1 1 d . . . . .
H20A H 0.701047 0.874329 0.507284 0.073 Uiso 1 1 calc R U . . .
H20B H 0.752548 0.891524 0.444054 0.073 Uiso 1 1 calc R U . . .
H20C H 0.791826 0.977079 0.512833 0.073 Uiso 1 1 calc R U . . .
C21 C 0.80801(18) 0.5940(2) 0.46699(9) 0.0666(6) Uani 1 1 d . . . . .
H21A H 0.855908 0.518637 0.476126 0.100 Uiso 1 1 calc R U . . .
H21B H 0.801908 0.626959 0.420069 0.100 Uiso 1 1 calc R U . . .
H21C H 0.744928 0.559539 0.473029 0.100 Uiso 1 1 calc R U . . .
C22 C 0.97169(14) 0.7965(3) 0.51691(11) 0.0718(6) Uani 1 1 d . . . . .
H22A H 0.994902 0.873859 0.547946 0.108 Uiso 1 1 calc R U . . .
H22B H 0.967713 0.826513 0.469748 0.108 Uiso 1 1 calc R U . . .
H22C H 1.016955 0.718086 0.527386 0.108 Uiso 1 1 calc R U . . .

loop_
_atom_site_aniso_label
_atom_site_aniso_U_11
_atom_site_aniso_U_22
_atom_site_aniso_U_33
_atom_site_aniso_U_23
_atom_site_aniso_U_13
_atom_site_aniso_U_12
Si1 0.0358(2) 0.0360(2) 0.02945(19) -0.00170(15) 0.00848(15) 0.00011(15)
Na1 0.0305(3) 0.0204(2) 0.0306(3) -0.00092(19) 0.0031(2) 0.00393(19)
N1 0.0338(6) 0.0307(6) 0.0289(6) 0.0014(5) 0.0004(5) 0.0010(5)
N2 0.0379(6) 0.0265(6) 0.0313(6) 0.0009(5) 0.0035(5) 0.0016(5)
N3 0.0298(6) 0.0230(6) 0.0467(7) 0.0017(5) 0.0033(5) 0.0046(5)
N003 0.0345(6) 0.0192(5) 0.0366(6) 0.0000(4) 0.0005(5) 0.0019(4)
C1 0.0410(8) 0.0203(6) 0.0473(8) -0.0026(6) -0.0005(6) -0.0040(6)
C2 0.0417(8) 0.0325(7) 0.0391(8) -0.0092(6) -0.0034(6) -0.0028(6)
C3 0.0468(8) 0.0218(6) 0.0411(8) 0.0068(6) -0.0005(6) 0.0042(6)
C4 0.0476(8) 0.0277(7) 0.0362(7) 0.0083(6) 0.0041(6) 0.0000(6)
C5 0.0415(8) 0.0206(6) 0.0493(8) -0.0032(6) 0.0057(6) 0.0073(6)
C6 0.0347(7) 0.0249(7) 0.0561(9) 0.0019(6) 0.0055(6) 0.0106(6)
C7 0.0568(10) 0.0539(10) 0.0304(7) 0.0051(7) -0.0028(7) 0.0034(8)
C8 0.0366(8) 0.0418(9) 0.0561(9) 0.0052(7) 0.0094(7) 0.0014(7)
C9 0.0499(9) 0.0382(8) 0.0380(8) 0.0019(6) 0.0147(7) 0.0033(7)
C10 0.0448(8) 0.0438(9) 0.0447(8) -0.0075(7) -0.0031(7) 0.0001(7)
C11 0.0327(8) 0.0332(8) 0.0838(13) 0.0067(8) -0.0017(8) -0.0003(6)
C12 0.0556(10) 0.0424(9) 0.0512(9) 0.0045(7) 0.0188(8) 0.0070(8)
C13 0.0395(7) 0.0157(6) 0.0351(7) 0.0001(5) 0.0091(6) 0.0032(5)
C14 0.0396(7) 0.0272(7) 0.0331(7) 0.0020(5) 0.0055(6) 0.0024(6)
C15 0.0366(7) 0.0263(7) 0.0438(8) 0.0029(6) 0.0067(6) 0.0047(6)
C16 0.0431(8) 0.0275(7) 0.0446(8) 0.0036(6) 0.0185(6) 0.0063(6)
C17 0.0533(9) 0.0228(7) 0.0338(7) 0.0011(5) 0.0111(6) 0.0037(6)
C18 0.0395(7) 0.0213(6) 0.0389(7) -0.0011(5) 0.0010(6) 0.0003(5)
C19 0.0313(7) 0.0296(7) 0.0347(7) -0.0016(6) 0.0013(5) -0.0003(5)
C20 0.0612(10) 0.0474(9) 0.0363(8) 0.0078(7) 0.0067(7) 0.0040(8)
C21 0.1040(17) 0.0530(11) 0.0402(9) -0.0130(8) 0.0099(10) 0.0014(11)
C22 0.0495(10) 0.1058(18) 0.0658(12) 0.0111(12) 0.0250(9) -0.0028(11)

loop_
_atom_type_symbol
_atom_type_description
_atom_type_scat_dispersion_real
_atom_type_scat_dispersion_imag
_atom_type_scat_source
C C 0.0181 0.0091 'International Tables Vol C Tables 4.2.6.8 and 6.1.1.4'
H H 0.0000 0.0000 'International Tables Vol C Tables 4.2.6.8 and 6.1.1.4'
N N 0.0311 0.0180 'International Tables Vol C Tables 4.2.6.8 and 6.1.1.4'
Na Na 0.1353 0.1239 'International Tables Vol C Tables 4.2.6.8 and 6.1.1.4'
Si Si 0.2541 0.3302 'International Tables Vol C Tables 4.2.6.8 and 6.1.1.4'

loop_
_geom_angle_atom_site_label_1
_geom_angle_atom_site_label_2
_geom_angle_atom_site_label_3
_geom_angle
_geom_angle_site_symmetry_1
_geom_angle_site_symmetry_3
_geom_angle_publ_flag
C19 Si1 C20 113.36(7) . . ?
C19 Si1 C21 116.14(8) . . ?
C19 Si1 C22 108.50(8) . . ?
C21 Si1 C20 104.49(9) . . ?
C22 Si1 C20 106.26(10) . . ?
C22 Si1 C21 107.52(11) . . ?
N1 Na1 C12 87.01(5) . . ?
N1 Na1 C15 81.98(4) . . ?
N1 Na1 C16 100.08(4) . . ?
N1 Na1 C17 127.60(4) . . ?
N2 Na1 N1 112.89(4) . . ?
N2 Na1 C12 137.66(5) . . ?
N2 Na1 C15 116.45(4) . . ?
N2 Na1 C16 90.17(4) . . ?
N2 Na1 C17 84.18(4) . . ?
N3 Na1 N1 109.30(4) . . ?
N3 Na1 N2 110.83(4) . . ?
N3 Na1 N003 73.14(4) . . ?
N3 Na1 C12 28.18(4) . . ?
N3 Na1 C15 121.62(4) . . ?
N3 Na1 C16 132.15(5) . . ?
N3 Na1 C17 109.33(4) . . ?
N003 Na1 N1 71.47(4) . . ?
N003 Na1 N2 71.78(4) . . ?
N003 Na1 C12 80.85(4) . . ?
N003 Na1 C15 153.07(4) . . ?
N003 Na1 C16 153.96(5) . . ?
N003 Na1 C17 154.58(4) . . ?
C15 Na1 C12 102.65(5) . . ?
C16 Na1 C12 124.10(5) . . ?
C16 Na1 C15 27.58(4) . . ?
C16 Na1 C17 28.09(4) . . ?
C17 Na1 C12 113.69(5) . . ?
C17 Na1 C15 47.64(4) . . ?
C2 N1 Na1 108.28(8) . . ?
C7 N1 Na1 118.75(9) . . ?
C7 N1 C2 108.99(12) . . ?
C8 N1 Na1 100.17(9) . . ?
C8 N1 C2 110.95(12) . . ?
C8 N1 C7 109.38(12) . . ?
C4 N2 Na1 107.19(8) . . ?
C9 N2 Na1 116.96(9) . . ?
C9 N2 C4 108.59(12) . . ?
C10 N2 Na1 104.13(9) . . ?
C10 N2 C4 110.81(12) . . ?
C10 N2 C9 109.07(12) . . ?
C6 N3 Na1 108.97(9) . . ?
C11 N3 Na1 118.65(10) . . ?
C11 N3 C6 109.36(11) . . ?
C11 N3 C12 109.14(13) . . ?
C12 N3 Na1 98.61(9) . . ?
C12 N3 C6 111.74(12) . . ?
C1 N003 Na1 109.61(8) . . ?
C1 N003 C3 109.49(11) . . ?
C1 N003 C5 110.40(11) . . ?
C3 N003 Na1 109.38(8) . . ?
C5 N003 Na1 107.68(8) . . ?
C5 N003 C3 110.26(11) . . ?
N003 C1 C2 113.00(12) . . ?
N1 C2 C1 114.26(12) . . ?
N003 C3 C4 112.75(11) . . ?
N2 C4 C3 113.85(12) . . ?
N003 C5 C6 113.21(11) . . ?
N3 C6 C5 114.14(11) . . ?
N3 C12 Na1 53.20(7) . . ?
C14 C13 C18 113.81(12) . . ?
C19 C13 C14 123.64(12) . . ?
C19 C13 C18 122.54(13) . . ?
C15 C14 C13 122.57(13) . . ?
C14 C15 Na1 88.52(8) . . ?
C14 C15 C16 122.07(14) . . ?
C16 C15 Na1 68.88(8) . . ?
C15 C16 Na1 83.54(8) . . ?
C17 C16 Na1 79.50(8) . . ?
C17 C16 C15 117.66(13) . . ?
C16 C17 Na1 72.41(8) . . ?
C18 C17 Na1 87.97(8) . . ?
C18 C17 C16 121.17(13) . . ?
C17 C18 C13 122.64(13) . . ?
C13 C19 Si1 128.06(10) . . ?

loop_
_geom_bond_atom_site_label_1
_geom_bond_atom_site_label_2
_geom_bond_distance
_geom_bond_site_symmetry_2
_geom_bond_publ_flag
Si1 C19 1.8150(14) . ?
Si1 C20 1.8895(17) . ?
Si1 C21 1.8737(19) . ?
Si1 C22 1.869(2) . ?
Na1 N1 2.5949(12) . ?
Na1 N2 2.5834(12) . ?
Na1 N3 2.4849(12) . ?
Na1 N003 2.5466(12) . ?
Na1 C12 3.0682(17) . ?
Na1 C15 3.0017(15) . ?
Na1 C16 2.8179(15) . ?
Na1 C17 2.9066(15) . ?
N1 C2 1.4690(19) . ?
N1 C7 1.4676(18) . ?
N1 C8 1.4634(19) . ?
N2 C4 1.4682(18) . ?
N2 C9 1.4668(19) . ?
N2 C10 1.4644(19) . ?
N3 C6 1.4689(17) . ?
N3 C11 1.4613(19) . ?
N3 C12 1.466(2) . ?
N003 C1 1.4751(17) . ?
N003 C3 1.4786(18) . ?
N003 C5 1.4766(18) . ?
C1 C2 1.521(2) . ?
C3 C4 1.517(2) . ?
C5 C6 1.518(2) . ?
C13 C14 1.429(2) . ?
C13 C18 1.4469(19) . ?
C13 C19 1.4038(19) . ?
C14 C15 1.372(2) . ?
C15 C16 1.399(2) . ?
C16 C17 1.392(2) . ?
C17 C18 1.383(2) . ?
